data_4319909
loop_
_publ_author_name
'Hitoshi Miyasaka'
'Ho-Chol Chang'
'Katsunori Mochizuki'
'Susumu Kitagawa'

_publ_section_title
;
 Syntheses, Structures, and Physicochemical Properties of Diruthenium
 Compounds of Tetrachlorocatecholate with Metal-Metal Bonded
 Ru3+(\m-OR)2Ru3+ and Ru3.5+(\m-OR)2Ru3.5+ Cores (R = CH3 and C2H5)
;
_journal_name_full 'Inorganic Chemistry'
_journal_page_first 3544
_journal_page_last 3554
_journal_paper_doi 10.1021/ic0010252
_journal_volume 40
_journal_year 2001
_chemical_formula_sum 'C46 H32 Cl8 N4 O6 P Ru'
_chemical_formula_weight 1152.45
_space_group_IT_number 14
_symmetry_cell_setting monoclinic
_symmetry_Int_Tables_number 14
_symmetry_space_group_name_Hall '-P 2ybc'
_symmetry_space_group_name_H-M 'P 1 21/c 1'
_cell_angle_alpha 90
_cell_angle_beta 100.7506(4)
_cell_angle_gamma 90
_cell_formula_units_Z 4
_cell_length_a 13.529(1)
_cell_length_b 12.0061(9)
_cell_length_c 30.1766(5)
_cell_measurement_temperature 173.2
_cell_measurement_theta_max 27.5
_cell_volume 4815.6(5)
_computing_data_reduction 'teXsan Ver. 1.10'
_computing_publication_material 'teXsan Ver. 1.10'
_computing_structure_refinement 'teXsan Ver. 1.10'
_computing_structure_solution SIR92
_diffrn_measurement_device_type 'Quantum CCD/Rigaku AFC7'
_diffrn_measurement_method \w
_diffrn_radiation_type 'Mo K\a'
_diffrn_radiation_wavelength 0.7107
_diffrn_reflns_av_R_equivalents 0.027
_diffrn_reflns_limit_h_max 0
_diffrn_reflns_limit_h_min 0
_diffrn_reflns_limit_k_max 0
_diffrn_reflns_limit_k_min 0
_diffrn_reflns_limit_l_max 0
_diffrn_reflns_limit_l_min 0
_diffrn_reflns_number 60373
_exptl_absorpt_coefficient_mu 0.855
_exptl_absorpt_correction_T_max 0.822
_exptl_absorpt_correction_T_min 0.822
_exptl_absorpt_correction_type none
_exptl_crystal_colour brown
_exptl_crystal_density_diffrn 1.589
_exptl_crystal_density_method 'not measured'
_exptl_crystal_description prismatic
_exptl_crystal_size_max 0.280
_exptl_crystal_size_mid 0.250
_exptl_crystal_size_min 0.230
_refine_diff_density_max 0.66
_refine_diff_density_min -0.56
_refine_ls_extinction_method none
_refine_ls_goodness_of_fit_ref 1.244
_refine_ls_hydrogen_treatment noref
_refine_ls_number_parameters 598
_refine_ls_number_reflns 8458
_refine_ls_R_factor_gt 0.0458
_refine_ls_shift/su_max 0.0014
_refine_ls_structure_factor_coef F
_refine_ls_weighting_scheme unit
_refine_ls_wR_factor_ref 0.0555
_reflns_number_gt 8458
_reflns_number_total 0
_reflns_threshold_expression F^2^>2.0\s(F^2^)
_cod_data_source_file ic0010252_5.cif
_cod_data_source_block Comp8
_cod_original_cell_volume 4815.5(5)
_cod_original_formula_sum 'C46 H32 Cl8 N4 O6 P Ru '
_cod_database_code 4319909

loop_
_symmetry_equiv_pos_as_xyz
x,y,z
-x,1/2+y,1/2-z
-x,-y,-z
x,1/2-y,1/2+z

loop_
_atom_site_label
_atom_site_type_symbol
_atom_site_fract_x
_atom_site_fract_y
_atom_site_fract_z
_atom_site_U_iso_or_equiv
_atom_site_adp_type
_atom_site_occupancy
_atom_site_calc_flag
_atom_site_refinement_flags
_atom_site_disorder_assembly
_atom_site_disorder_group
Ru(1) Ru 0.5000 0.5000 1.5000 0.0170(1) Uani 1.00 d S . .
Ru(2) Ru 0.0000 0.0000 1.5000 0.0196(1) Uani 1.00 d S . .
Cl(1) Cl 0.84538(8) 0.58711(10) 1.47256(4) 0.0335(3) Uani 1.00 d . . .
Cl(2) Cl 0.8454(1) 0.6135(1) 1.36912(5) 0.0458(4) Uani 1.00 d . . .
Cl(3) Cl 0.6489(1) 0.5587(1) 1.29941(4) 0.0535(4) Uani 1.00 d . . .
Cl(4) Cl 0.44898(9) 0.50595(10) 1.33325(4) 0.0348(3) Uani 1.00 d . . .
Cl(5) Cl -0.03682(9) 0.35803(9) 1.41718(4) 0.0329(3) Uani 1.00 d . . .
Cl(6) Cl -0.03525(9) 0.3226(1) 1.31386(4) 0.0381(3) Uani 1.00 d . . .
Cl(7) Cl 0.00007(9) 0.0827(1) 1.27820(4) 0.0369(3) Uani 1.00 d . . .
Cl(8) Cl 0.05561(10) -0.1133(1) 1.34821(4) 0.0359(3) Uani 1.00 d . . .
P(1) P 0.38225(8) 0.16625(9) 1.32669(3) 0.0195(2) Uani 1.00 d . . .
O(1) O 0.6443(2) 0.5223(2) 1.49232(9) 0.0222(7) Uani 1.00 d . . .
O(2) O 0.4809(2) 0.4727(2) 1.43283(9) 0.0235(7) Uani 1.00 d . . .
O(3) O 0.0000(2) 0.1505(2) 1.47063(9) 0.0248(7) Uani 1.00 d . . .
O(4) O 0.0448(2) -0.0478(2) 1.44212(9) 0.0233(7) Uani 1.00 d . . .
O(5) O 0.1494(3) -0.2491(3) 1.4414(1) 0.051(1) Uani 1.00 d . . .
O(6) O 0.2039(4) -0.3611(5) 1.3700(2) 0.075(2) Uani 1.00 d . . .
N(1) N 0.4679(2) 0.6641(3) 1.4838(1) 0.0191(8) Uani 1.00 d . . .
N(2) N 0.4270(3) 0.8867(3) 1.4606(1) 0.036(1) Uani 1.00 d . . .
N(3) N -0.1455(3) -0.0252(3) 1.4654(1) 0.0232(8) Uani 1.00 d . . .
N(4) N -0.3380(3) -0.0566(4) 1.4149(2) 0.043(1) Uani 1.00 d . . .
C(1) C 0.6488(3) 0.5365(3) 1.4490(1) 0.0218(10) Uani 1.00 d . . .
C(2) C 0.7359(3) 0.5657(3) 1.4336(2) 0.027(1) Uani 1.00 d . . .
C(3) C 0.7353(4) 0.5750(4) 1.3872(2) 0.032(1) Uani 1.00 d . . .
C(4) C 0.6480(4) 0.5577(4) 1.3566(1) 0.032(1) Uani 1.00 d . . .
C(5) C 0.5596(4) 0.5290(4) 1.3716(1) 0.028(1) Uani 1.00 d . . .
C(6) C 0.5587(3) 0.5138(3) 1.4172(1) 0.0222(10) Uani 1.00 d . . .
C(7) C 0.5229(3) 0.7465(4) 1.5061(2) 0.028(1) Uani 1.00 d . . .
C(8) C 0.5016(4) 0.8560(4) 1.4938(2) 0.035(1) Uani 1.00 d . . .
C(9) C 0.3729(4) 0.8037(4) 1.4394(2) 0.035(1) Uani 1.00 d . . .
C(10) C 0.3923(4) 0.6922(4) 1.4499(1) 0.029(1) Uani 1.00 d . . .
C(11) C -0.0010(3) 0.1388(4) 1.4268(1) 0.0229(10) Uani 1.00 d . . .
C(12) C -0.0162(3) 0.2279(4) 1.3965(1) 0.0238(10) Uani 1.00 d . . .
C(13) C -0.0136(3) 0.2112(4) 1.3509(1) 0.026(1) Uani 1.00 d . . .
C(14) C 0.0045(3) 0.1058(4) 1.3355(1) 0.028(1) Uani 1.00 d . . .
C(15) C 0.0241(3) 0.0169(4) 1.3655(1) 0.026(1) Uani 1.00 d . . .
C(16) C 0.0216(3) 0.0317(3) 1.4112(1) 0.0229(10) Uani 1.00 d . . .
C(17) C -0.2182(3) 0.0502(4) 1.4659(2) 0.030(1) Uani 1.00 d . . .
C(18) C -0.3139(4) 0.0321(4) 1.4409(2) 0.039(1) Uani 1.00 d . . .
C(19) C -0.2647(4) -0.1312(5) 1.4153(2) 0.043(1) Uani 1.00 d . . .
C(20) C -0.1695(4) -0.1169(4) 1.4402(2) 0.032(1) Uani 1.00 d . . .
C(21) C 0.3241(3) 0.1944(3) 1.3740(1) 0.0208(9) Uani 1.00 d . . .
C(22) C 0.3014(3) 0.1057(4) 1.4007(1) 0.027(1) Uani 1.00 d . . .
C(23) C 0.2506(3) 0.1264(4) 1.4353(1) 0.031(1) Uani 1.00 d . . .
C(24) C 0.2230(3) 0.2323(4) 1.4447(1) 0.031(1) Uani 1.00 d . . .
C(25) C 0.2471(3) 0.3216(4) 1.4193(2) 0.030(1) Uani 1.00 d . . .
C(26) C 0.2970(3) 0.3034(4) 1.3837(1) 0.026(1) Uani 1.00 d . . .
C(27) C 0.5146(3) 0.1952(3) 1.3375(1) 0.024(1) Uani 1.00 d . . .
C(28) C 0.5579(3) 0.2575(3) 1.3753(1) 0.026(1) Uani 1.00 d . . .
C(29) C 0.6607(4) 0.2809(4) 1.3816(2) 0.035(1) Uani 1.00 d . . .
C(30) C 0.7179(3) 0.2433(4) 1.3513(2) 0.041(1) Uani 1.00 d . . .
C(31) C 0.6741(4) 0.1814(5) 1.3143(2) 0.040(1) Uani 1.00 d . . .
C(32) C 0.5731(3) 0.1559(4) 1.3068(2) 0.033(1) Uani 1.00 d . . .
C(33) C 0.3205(3) 0.2522(3) 1.2812(1) 0.0229(10) Uani 1.00 d . . .
C(34) C 0.3739(3) 0.3069(4) 1.2521(1) 0.028(1) Uani 1.00 d . . .
C(35) C 0.3221(4) 0.3695(4) 1.2169(2) 0.036(1) Uani 1.00 d . . .
C(36) C 0.2186(4) 0.3778(4) 1.2098(2) 0.038(1) Uani 1.00 d . . .
C(37) C 0.1651(4) 0.3252(4) 1.2385(2) 0.035(1) Uani 1.00 d . . .
C(38) C 0.2156(3) 0.2630(4) 1.2743(2) 0.029(1) Uani 1.00 d . . .
C(39) C 0.3665(3) 0.0201(3) 1.3144(1) 0.0217(10) Uani 1.00 d . . .
C(40) C 0.2762(3) -0.0201(4) 1.2895(1) 0.027(1) Uani 1.00 d . . .
C(41) C 0.2623(4) -0.1348(4) 1.2847(2) 0.036(1) Uani 1.00 d . . .
C(42) C 0.3359(4) -0.2082(4) 1.3044(2) 0.038(1) Uani 1.00 d . . .
C(43) C 0.4248(4) -0.1684(4) 1.3291(2) 0.041(1) Uani 1.00 d . . .
C(44) C 0.4406(3) -0.0547(4) 1.3347(1) 0.028(1) Uani 1.00 d . . .
C(45) C 0.1172(6) -0.3344(6) 1.4683(3) 0.065(2) Uani 1.00 d . . .
C(46) C 0.1278(6) -0.4207(7) 1.3425(3) 0.081(3) Uani 1.00 d . . .

loop_
_atom_site_aniso_label
_atom_site_aniso_U_11
_atom_site_aniso_U_22
_atom_site_aniso_U_33
_atom_site_aniso_U_12
_atom_site_aniso_U_13
_atom_site_aniso_U_23
Ru(1) 0.0213(2) 0.0136(2) 0.0168(2) -0.0011(2) 0.0052(2) -0.0001(2)
Ru(2) 0.0200(2) 0.0200(2) 0.0183(2) 0.0013(2) 0.0022(2) 0.0022(2)
Cl(1) 0.0275(5) 0.0332(6) 0.0423(6) -0.0036(4) 0.0126(5) -0.0015(5)
Cl(2) 0.0492(7) 0.0440(7) 0.0538(8) 0.0030(6) 0.0347(6) 0.0113(6)
Cl(3) 0.075(1) 0.0645(9) 0.0280(6) 0.0047(8) 0.0264(6) 0.0134(6)
Cl(4) 0.0498(7) 0.0310(6) 0.0218(5) -0.0016(5) 0.0017(4) 0.0031(4)
Cl(5) 0.0386(6) 0.0237(5) 0.0359(6) 0.0040(4) 0.0053(5) 0.0062(4)
Cl(6) 0.0397(6) 0.0423(7) 0.0309(5) -0.0007(5) 0.0031(5) 0.0168(5)
Cl(7) 0.0414(6) 0.0483(7) 0.0197(5) -0.0097(5) 0.0026(4) 0.0012(5)
Cl(8) 0.0457(7) 0.0356(6) 0.0263(5) 0.0036(5) 0.0060(5) -0.0047(4)
P(1) 0.0198(5) 0.0196(5) 0.0190(5) 0.0008(4) 0.0035(4) 0.0004(4)
O(1) 0.023(1) 0.023(1) 0.023(1) -0.004(1) 0.009(1) -0.001(1)
O(2) 0.030(2) 0.021(1) 0.020(1) -0.004(1) 0.006(1) -0.003(1)
O(3) 0.029(2) 0.023(1) 0.022(1) 0.001(1) 0.003(1) 0.004(1)
O(4) 0.029(2) 0.022(1) 0.019(1) 0.002(1) 0.006(1) 0.003(1)
O(5) 0.055(2) 0.043(2) 0.059(2) 0.015(2) 0.021(2) 0.013(2)
O(6) 0.058(3) 0.098(4) 0.068(3) -0.014(3) 0.013(2) -0.030(3)
N(1) 0.022(2) 0.015(1) 0.020(2) 0.001(1) 0.004(1) 0.001(1)
N(2) 0.037(2) 0.024(2) 0.044(2) 0.003(2) -0.003(2) 0.007(2)
N(3) 0.023(2) 0.026(2) 0.019(2) -0.001(1) 0.003(1) 0.003(1)
N(4) 0.031(2) 0.045(3) 0.049(3) -0.004(2) -0.005(2) 0.003(2)
C(1) 0.029(2) 0.015(2) 0.023(2) -0.002(2) 0.010(2) -0.001(1)
C(2) 0.030(2) 0.019(2) 0.033(2) -0.001(2) 0.013(2) 0.001(2)
C(3) 0.039(3) 0.024(2) 0.038(2) -0.003(2) 0.023(2) 0.008(2)
C(4) 0.052(3) 0.028(2) 0.021(2) 0.003(2) 0.017(2) 0.008(2)
C(5) 0.042(3) 0.020(2) 0.022(2) -0.001(2) 0.007(2) -0.002(2)
C(6) 0.034(2) 0.013(2) 0.022(2) -0.002(2) 0.010(2) 0.001(1)
C(7) 0.028(2) 0.019(2) 0.034(2) -0.002(2) -0.001(2) -0.002(2)
C(8) 0.039(3) 0.017(2) 0.043(3) -0.005(2) -0.006(2) 0.000(2)
C(9) 0.043(3) 0.021(2) 0.037(2) 0.005(2) -0.003(2) 0.005(2)
C(10) 0.034(2) 0.023(2) 0.028(2) 0.000(2) -0.003(2) -0.001(2)
C(11) 0.016(2) 0.030(2) 0.022(2) -0.002(2) 0.003(1) 0.001(2)
C(12) 0.019(2) 0.024(2) 0.027(2) 0.000(2) 0.001(2) 0.000(2)
C(13) 0.018(2) 0.032(2) 0.026(2) -0.001(2) 0.002(2) 0.009(2)
C(14) 0.022(2) 0.042(3) 0.019(2) -0.006(2) 0.002(2) 0.002(2)
C(15) 0.020(2) 0.032(2) 0.025(2) -0.004(2) 0.002(2) -0.003(2)
C(16) 0.019(2) 0.025(2) 0.024(2) -0.002(2) 0.002(2) 0.001(2)
C(17) 0.027(2) 0.028(2) 0.035(2) 0.005(2) 0.007(2) 0.002(2)
C(18) 0.027(2) 0.037(3) 0.050(3) 0.005(2) 0.001(2) 0.009(2)
C(19) 0.035(3) 0.036(3) 0.052(3) -0.005(2) -0.006(2) -0.002(2)
C(20) 0.030(2) 0.027(2) 0.035(2) -0.002(2) -0.004(2) 0.001(2)
C(21) 0.020(2) 0.024(2) 0.020(2) 0.001(2) 0.006(1) 0.001(2)
C(22) 0.025(2) 0.030(2) 0.025(2) -0.001(2) 0.003(2) 0.001(2)
C(23) 0.028(2) 0.042(3) 0.024(2) -0.004(2) 0.005(2) 0.004(2)
C(24) 0.026(2) 0.045(3) 0.024(2) -0.002(2) 0.010(2) -0.003(2)
C(25) 0.023(2) 0.033(2) 0.032(2) 0.004(2) 0.003(2) -0.009(2)
C(26) 0.024(2) 0.027(2) 0.027(2) 0.002(2) 0.005(2) -0.001(2)
C(27) 0.022(2) 0.023(2) 0.027(2) 0.001(2) 0.005(2) 0.003(2)
C(28) 0.025(2) 0.019(2) 0.032(2) 0.002(2) 0.002(2) 0.001(2)
C(29) 0.027(2) 0.024(2) 0.051(3) -0.002(2) -0.003(2) 0.001(2)
C(30) 0.015(2) 0.038(3) 0.068(3) 0.000(2) 0.005(2) 0.003(3)
C(31) 0.026(2) 0.047(3) 0.051(3) 0.007(2) 0.014(2) 0.005(2)
C(32) 0.025(2) 0.040(3) 0.033(2) 0.001(2) 0.008(2) -0.005(2)
C(33) 0.025(2) 0.024(2) 0.020(2) 0.001(2) 0.004(2) -0.003(2)
C(34) 0.029(2) 0.028(2) 0.026(2) -0.001(2) 0.006(2) 0.003(2)
C(35) 0.038(3) 0.036(3) 0.034(2) -0.003(2) 0.009(2) 0.011(2)
C(36) 0.040(3) 0.038(3) 0.034(2) 0.009(2) 0.002(2) 0.015(2)
C(37) 0.030(2) 0.041(3) 0.033(2) 0.007(2) 0.002(2) 0.007(2)
C(38) 0.023(2) 0.030(2) 0.033(2) 0.001(2) 0.002(2) 0.004(2)
C(39) 0.023(2) 0.022(2) 0.021(2) 0.001(2) 0.007(2) 0.002(2)
C(40) 0.028(2) 0.028(2) 0.023(2) 0.001(2) 0.003(2) -0.004(2)
C(41) 0.030(2) 0.037(3) 0.038(3) -0.007(2) 0.001(2) -0.007(2)
C(42) 0.047(3) 0.023(2) 0.044(3) -0.001(2) 0.009(2) -0.005(2)
C(43) 0.048(3) 0.025(2) 0.048(3) 0.008(2) 0.007(2) 0.002(2)
C(44) 0.026(2) 0.029(2) 0.027(2) 0.002(2) -0.001(2) -0.003(2)
C(45) 0.087(5) 0.045(3) 0.078(5) 0.003(3) 0.050(4) 0.009(3)
C(46) 0.079(5) 0.075(5) 0.075(5) 0.001(4) -0.017(4) -0.026(4)

loop_
_atom_type_symbol
_atom_type_description
_atom_type_scat_dispersion_real
_atom_type_scat_dispersion_imag
_atom_type_scat_source
C C 0.003 0.002
;International Tables for Crystallography
(1992, Vol. C, Tables 4.2.6.8 and 6.1.1.1)
;
H H 0.000 0.000
;International Tables for Crystallography
(1992, Vol. C, Table 6.1.1.2)
;
N N 0.006 0.003
;International Tables for Crystallography
(1992, Vol. C, Tables 4.2.6.8 and 6.1.1.1)
;
O O 0.011 0.006
;International Tables for Crystallography
(1992, Vol. C, Tables 4.2.6.8 and 6.1.1.1)
;
P P 0.102 0.094
;International Tables for Crystallography
(1992, Vol. C, Tables 4.2.6.8 and 6.1.1.1)
;
Ru Ru -1.259 0.836
;International Tables for Crystallography
(1992, Vol. C, Tables 4.2.6.8 and 6.1.1.1)
;
Cl Cl 0.148 0.159
;International Tables for Crystallography
(1992, Vol. C, Tables 4.2.6.8 and 6.1.1.1)
;

loop_
_geom_angle_atom_site_label_1
_geom_angle_atom_site_label_2
_geom_angle_atom_site_label_3
_geom_angle
_geom_angle_site_symmetry_1
_geom_angle_site_symmetry_2
_geom_angle_site_symmetry_3
_geom_angle_publ_flag
O(1) Ru(1) O(1) 180.0 . 1_555 3_668 yes
O(1) Ru(1) O(2) 81.47(10) . 1_555 1_555 yes
O(1) Ru(1) O(2) 98.53(10) . 1_555 3_668 yes
O(1) Ru(1) N(1) 90.6(1) . 1_555 1_555 yes
O(1) Ru(1) N(1) 89.4(1) . 1_555 3_668 yes
O(1) Ru(1) O(2) 98.53(10) . 3_668 1_555 yes
O(1) Ru(1) O(2) 81.47(10) . 3_668 3_668 yes
O(1) Ru(1) N(1) 89.4(1) . 3_668 1_555 yes
O(1) Ru(1) N(1) 90.6(1) . 3_668 3_668 yes
O(2) Ru(1) O(2) 180.0 . 1_555 3_668 yes
O(2) Ru(1) N(1) 86.2(1) . 1_555 1_555 yes
O(2) Ru(1) N(1) 93.8(1) . 1_555 3_668 yes
O(2) Ru(1) N(1) 93.8(1) . 3_668 1_555 yes
O(2) Ru(1) N(1) 86.2(1) . 3_668 3_668 yes
N(1) Ru(1) N(1) 180.0 . 1_555 3_668 yes
O(3) Ru(2) O(3) 180.0 . 1_555 3_558 yes
O(3) Ru(2) O(4) 81.4(1) . 1_555 1_555 yes
O(3) Ru(2) O(4) 98.6(1) . 1_555 3_558 yes
O(3) Ru(2) N(3) 89.3(1) . 1_555 1_555 yes
O(3) Ru(2) N(3) 90.7(1) . 1_555 3_558 yes
O(3) Ru(2) O(4) 98.6(1) . 3_558 1_555 yes
O(3) Ru(2) O(4) 81.4(1) . 3_558 3_558 yes
O(3) Ru(2) N(3) 90.7(1) . 3_558 1_555 yes
O(3) Ru(2) N(3) 89.3(1) . 3_558 3_558 yes
O(4) Ru(2) O(4) 180.0 . 1_555 3_558 yes
O(4) Ru(2) N(3) 86.2(1) . 1_555 1_555 yes
O(4) Ru(2) N(3) 93.8(1) . 1_555 3_558 yes
O(4) Ru(2) N(3) 93.8(1) . 3_558 1_555 yes
O(4) Ru(2) N(3) 86.2(1) . 3_558 3_558 yes
N(3) Ru(2) N(3) 180.0 . 1_555 3_558 yes
C(21) P(1) C(27) 113.0(2) . 1_555 1_555 yes
C(21) P(1) C(33) 107.0(2) . 1_555 1_555 yes
C(21) P(1) C(39) 107.4(2) . 1_555 1_555 yes
C(27) P(1) C(33) 109.6(2) . 1_555 1_555 yes
C(27) P(1) C(39) 107.5(2) . 1_555 1_555 yes
C(33) P(1) C(39) 112.3(2) . 1_555 1_555 yes
Ru(1) O(1) C(1) 110.5(2) . 1_555 1_555 yes
Ru(1) O(2) C(6) 109.9(2) . 1_555 1_555 yes
Ru(2) O(3) C(11) 110.1(2) . 1_555 1_555 yes
Ru(2) O(4) C(16) 109.3(2) . 1_555 1_555 yes
Ru(1) N(1) C(7) 121.2(2) . 1_555 1_555 yes
Ru(1) N(1) C(10) 121.4(2) . 1_555 1_555 yes
C(7) N(1) C(10) 117.5(3) . 1_555 1_555 yes
C(8) N(2) C(9) 115.3(3) . 1_555 1_555 yes
Ru(2) N(3) C(17) 122.0(3) . 1_555 1_555 yes
Ru(2) N(3) C(20) 121.1(3) . 1_555 1_555 yes
C(17) N(3) C(20) 116.9(3) . 1_555 1_555 yes
C(18) N(4) C(19) 115.3(4) . 1_555 1_555 yes
O(1) C(1) C(2) 123.9(3) . 1_555 1_555 yes
O(1) C(1) C(6) 116.6(3) . 1_555 1_555 yes
C(2) C(1) C(6) 119.4(3) . 1_555 1_555 yes
Cl(1) C(2) C(1) 118.8(3) . 1_555 1_555 yes
Cl(1) C(2) C(3) 120.2(3) . 1_555 1_555 yes
C(1) C(2) C(3) 120.9(4) . 1_555 1_555 yes
Cl(2) C(3) C(2) 119.8(3) . 1_555 1_555 yes
Cl(2) C(3) C(4) 120.6(3) . 1_555 1_555 yes
C(2) C(3) C(4) 119.6(4) . 1_555 1_555 yes
Cl(3) C(4) C(3) 120.0(3) . 1_555 1_555 yes
Cl(3) C(4) C(5) 119.5(3) . 1_555 1_555 yes
C(3) C(4) C(5) 120.2(3) . 1_555 1_555 yes
Cl(4) C(5) C(4) 120.7(3) . 1_555 1_555 yes
Cl(4) C(5) C(6) 117.7(3) . 1_555 1_555 yes
C(4) C(5) C(6) 121.5(4) . 1_555 1_555 yes
O(2) C(6) C(1) 117.5(3) . 1_555 1_555 yes
O(2) C(6) C(5) 124.2(3) . 1_555 1_555 yes
C(1) C(6) C(5) 118.2(3) . 1_555 1_555 yes
N(1) C(7) C(8) 120.4(3) . 1_555 1_555 yes
N(2) C(8) C(7) 123.3(4) . 1_555 1_555 yes
N(2) C(9) C(10) 123.0(4) . 1_555 1_555 yes
N(1) C(10) C(9) 120.5(3) . 1_555 1_555 yes
O(3) C(11) C(12) 122.9(3) . 1_555 1_555 yes
O(3) C(11) C(16) 117.4(3) . 1_555 1_555 yes
C(12) C(11) C(16) 119.5(3) . 1_555 1_555 yes
Cl(5) C(12) C(11) 118.2(3) . 1_555 1_555 yes
Cl(5) C(12) C(13) 121.1(3) . 1_555 1_555 yes
C(11) C(12) C(13) 120.7(4) . 1_555 1_555 yes
Cl(6) C(13) C(12) 119.8(3) . 1_555 1_555 yes
Cl(6) C(13) C(14) 120.7(3) . 1_555 1_555 yes
C(12) C(13) C(14) 119.5(3) . 1_555 1_555 yes
Cl(7) C(14) C(13) 120.0(3) . 1_555 1_555 yes
Cl(7) C(14) C(15) 119.4(3) . 1_555 1_555 yes
C(13) C(14) C(15) 120.6(3) . 1_555 1_555 yes
Cl(8) C(15) C(14) 121.7(3) . 1_555 1_555 yes
Cl(8) C(15) C(16) 117.7(3) . 1_555 1_555 yes
C(14) C(15) C(16) 120.6(4) . 1_555 1_555 yes
O(4) C(16) C(11) 117.3(3) . 1_555 1_555 yes
O(4) C(16) C(15) 123.6(3) . 1_555 1_555 yes
C(11) C(16) C(15) 119.0(3) . 1_555 1_555 yes
N(3) C(17) C(18) 120.3(4) . 1_555 1_555 yes
N(4) C(18) C(17) 123.2(4) . 1_555 1_555 yes
N(4) C(19) C(20) 122.8(4) . 1_555 1_555 yes
N(3) C(20) C(19) 121.4(4) . 1_555 1_555 yes
P(1) C(21) C(22) 119.3(3) . 1_555 1_555 yes
P(1) C(21) C(26) 121.1(3) . 1_555 1_555 yes
C(22) C(21) C(26) 119.5(3) . 1_555 1_555 yes
C(21) C(22) C(23) 119.3(4) . 1_555 1_555 yes
C(22) C(23) C(24) 121.2(4) . 1_555 1_555 yes
C(23) C(24) C(25) 120.1(3) . 1_555 1_555 yes
C(24) C(25) C(26) 120.4(4) . 1_555 1_555 yes
C(21) C(26) C(25) 119.5(4) . 1_555 1_555 yes
P(1) C(27) C(28) 120.5(3) . 1_555 1_555 yes
P(1) C(27) C(32) 118.8(3) . 1_555 1_555 yes
C(28) C(27) C(32) 120.7(4) . 1_555 1_555 yes
C(27) C(28) C(29) 118.8(4) . 1_555 1_555 yes
C(28) C(29) C(30) 120.6(4) . 1_555 1_555 yes
C(29) C(30) C(31) 120.3(4) . 1_555 1_555 yes
C(30) C(31) C(32) 120.5(4) . 1_555 1_555 yes
C(27) C(32) C(31) 119.1(4) . 1_555 1_555 yes
P(1) C(33) C(34) 121.6(3) . 1_555 1_555 yes
P(1) C(33) C(38) 118.5(3) . 1_555 1_555 yes
C(34) C(33) C(38) 119.9(3) . 1_555 1_555 yes
C(33) C(34) C(35) 118.9(4) . 1_555 1_555 yes
C(34) C(35) C(36) 121.1(4) . 1_555 1_555 yes
C(35) C(36) C(37) 120.4(4) . 1_555 1_555 yes
C(36) C(37) C(38) 119.4(4) . 1_555 1_555 yes
C(33) C(38) C(37) 120.2(4) . 1_555 1_555 yes
P(1) C(39) C(40) 120.6(3) . 1_555 1_555 yes
P(1) C(39) C(44) 119.1(3) . 1_555 1_555 yes
C(40) C(39) C(44) 119.7(3) . 1_555 1_555 yes
C(39) C(40) C(41) 119.1(4) . 1_555 1_555 yes
C(40) C(41) C(42) 121.2(4) . 1_555 1_555 yes
C(41) C(42) C(43) 119.7(4) . 1_555 1_555 yes
C(42) C(43) C(44) 120.9(4) . 1_555 1_555 yes
C(39) C(44) C(43) 119.4(4) . 1_555 1_555 yes

loop_
_geom_bond_atom_site_label_1
_geom_bond_atom_site_label_2
_geom_bond_distance
_geom_bond_site_symmetry_1
_geom_bond_site_symmetry_2
_geom_bond_publ_flag
Ru(1) O(1) 2.026(3) . . yes
Ru(1) O(1) 2.026(3) . 3_668 yes
Ru(1) O(2) 2.020(2) . . yes
Ru(1) O(2) 2.020(2) . 3_668 yes
Ru(1) N(1) 2.056(3) . . yes
Ru(1) N(1) 2.056(3) . 3_668 yes
Ru(2) O(3) 2.013(3) . . yes
Ru(2) O(3) 2.013(3) . 3_558 yes
Ru(2) O(4) 2.035(2) . . yes
Ru(2) O(4) 2.035(2) . 3_558 yes
Ru(2) N(3) 2.065(3) . . yes
Ru(2) N(3) 2.065(3) . 3_558 yes
Cl(1) C(2) 1.735(4) . . yes
Cl(2) C(3) 1.737(4) . . yes
Cl(3) C(4) 1.730(4) . . yes
Cl(4) C(5) 1.737(4) . . yes
Cl(5) C(12) 1.725(4) . . yes
Cl(6) C(13) 1.729(4) . . yes
Cl(7) C(14) 1.743(4) . . yes
Cl(8) C(15) 1.727(4) . . yes
P(1) C(21) 1.785(4) . . yes
P(1) C(27) 1.792(4) . . yes
P(1) C(33) 1.797(4) . . yes
P(1) C(39) 1.794(4) . . yes
O(1) C(1) 1.329(4) . . yes
O(2) C(6) 1.323(4) . . yes
O(3) C(11) 1.327(4) . . yes
O(4) C(16) 1.328(4) . . yes
O(5) C(45) 1.420(6) . . yes
O(6) C(46) 1.395(7) . . yes
N(1) C(7) 1.339(5) . . yes
N(1) C(10) 1.341(5) . . yes
N(2) C(8) 1.336(5) . . yes
N(2) C(9) 1.328(5) . . yes
N(3) C(17) 1.340(5) . . yes
N(3) C(20) 1.344(5) . . yes
N(4) C(18) 1.336(6) . . yes
N(4) C(19) 1.334(6) . . yes
C(1) C(2) 1.388(5) . . yes
C(1) C(6) 1.432(5) . . yes
C(2) C(3) 1.402(5) . . yes
C(3) C(4) 1.383(6) . . yes
C(4) C(5) 1.387(6) . . yes
C(5) C(6) 1.393(5) . . yes
C(7) C(8) 1.378(6) . . yes
C(9) C(10) 1.386(6) . . yes
C(11) C(12) 1.393(5) . . yes
C(11) C(16) 1.422(5) . . yes
C(12) C(13) 1.403(5) . . yes
C(13) C(14) 1.388(6) . . yes
C(14) C(15) 1.392(6) . . yes
C(15) C(16) 1.399(5) . . yes
C(17) C(18) 1.387(6) . . yes
C(19) C(20) 1.371(6) . . yes
C(21) C(22) 1.408(5) . . yes
C(21) C(26) 1.407(5) . . yes
C(22) C(23) 1.382(6) . . yes
C(23) C(24) 1.373(6) . . yes
C(24) C(25) 1.385(6) . . yes
C(25) C(26) 1.388(5) . . yes
C(27) C(28) 1.396(5) . . yes
C(27) C(32) 1.407(5) . . yes
C(28) C(29) 1.395(6) . . yes
C(29) C(30) 1.379(6) . . yes
C(30) C(31) 1.392(7) . . yes
C(31) C(32) 1.378(6) . . yes
C(33) C(34) 1.395(5) . . yes
C(33) C(38) 1.397(5) . . yes
C(34) C(35) 1.387(6) . . yes
C(35) C(36) 1.371(6) . . yes
C(36) C(37) 1.385(6) . . yes
C(37) C(38) 1.386(5) . . yes
C(39) C(40) 1.392(5) . . yes
C(39) C(44) 1.406(5) . . yes
C(40) C(41) 1.395(6) . . yes
C(41) C(42) 1.373(6) . . yes
C(42) C(43) 1.376(7) . . yes
C(43) C(44) 1.388(6) . . yes
